data_2105314
loop_
_publ_author_name
'Dumitru, Florina'
'Legrand, Yves-Marie'
'Barboiu, Mihail'
'van der Lee, Arie'

_publ_section_title
;
 Weak intermolecular hydrogen and halogen interactions in an isomorphous
 halogen series of pseudoterpyridine Zn^II^ complexes
;
_journal_coeditor_code EB5021
_journal_issue 1
_journal_name_full 'Acta Crystallographica Section B'
_journal_page_first 43
_journal_page_last 54
_journal_paper_doi 10.1107/S0108768112050434
_journal_volume 69
_journal_year 2013
_chemical_formula_moiety 'C38 H26 F4 N6 Zn, 2(C F3 O3 S)'
_chemical_formula_sum 'C40 H26 F10 N6 O6 S2 Zn'
_chemical_formula_weight 1006.20
_space_group_IT_number 2
_symmetry_cell_setting triclinic
_symmetry_space_group_name_Hall '-P 1'
_symmetry_space_group_name_H-M 'P -1'
_atom_sites_solution_hydrogens difmap
_atom_sites_solution_primary other
_cell_angle_alpha 65.5992(19)
_cell_angle_beta 88.3686(15)
_cell_angle_gamma 89.7419(17)
_cell_formula_units_Z 4
_cell_length_a 10.0901(2)
_cell_length_b 20.3099(5)
_cell_length_c 22.3120(4)
_cell_measurement_reflns_used 41415
_cell_measurement_temperature 175
_cell_measurement_theta_max 34.6786
_cell_measurement_theta_min 2.0013
_cell_volume 4162.14(16)
_computing_cell_refinement
;
CrysAlisPro, Agilent Technologies,
Version 1.171.36.20 (release 27-06-2012 CrysAlis171 .NET)
(compiled Jul 11 2012,15:38:31)
;
_computing_data_collection
;
CrysAlisPro, Agilent Technologies,
Version 1.171.36.20 (release 27-06-2012 CrysAlis171 .NET)
(compiled Jul 11 2012,15:38:31)
;
_computing_data_reduction
;
CrysAlisPro, Agilent Technologies,
Version 1.171.36.20 (release 27-06-2012 CrysAlis171 .NET)
(compiled Jul 11 2012,15:38:31)
;
_computing_molecular_graphics 'CAMERON (Watkin et al., 1996)'
_computing_publication_material 'CRYSTALS (Betteridge et al., 2003)'
_computing_structure_refinement 'CRYSTALS (Betteridge et al., 2003)'
_computing_structure_solution 'Superflip (Palatinus & Chapuis, 2007)'
_diffrn_ambient_temperature 175
_diffrn_detector_area_resol_mean 16.0143
_diffrn_measured_fraction_theta_full 0.997
_diffrn_measured_fraction_theta_max 0.950
_diffrn_measurement_device Area
_diffrn_measurement_device_type 'Xcalibur, Sapphire3'
_diffrn_measurement_method '\w and \p scans'
_diffrn_radiation_monochromator graphite
_diffrn_radiation_source 'Enhance (Mo) X-ray Source'
_diffrn_radiation_type 'Mo K\a'
_diffrn_radiation_wavelength 0.71073
_diffrn_reflns_av_R_equivalents 0.025
_diffrn_reflns_av_sigmaI/netI 0.0349
_diffrn_reflns_limit_h_max 15
_diffrn_reflns_limit_h_min -15
_diffrn_reflns_limit_k_max 32
_diffrn_reflns_limit_k_min -32
_diffrn_reflns_limit_l_max 35
_diffrn_reflns_limit_l_min -35
_diffrn_reflns_number 141022
_diffrn_reflns_theta_full 31.630
_diffrn_reflns_theta_max 34.759
_diffrn_reflns_theta_min 2.005
_exptl_absorpt_coefficient_mu 0.791
_exptl_absorpt_correction_T_max 1.00000
_exptl_absorpt_correction_T_min 0.96071
_exptl_absorpt_correction_type multi-scan
_exptl_absorpt_process_details
;
CrysAlisPro, Agilent Technologies,
Version 1.171.36.20 (release 27-06-2012 CrysAlis171 .NET)
(compiled Jul 11 2012,15:38:31)
Empirical absorption correction using spherical harmonics,
 implemented in SCALE3 ABSPACK scaling algorithm.
;
_exptl_crystal_colour 'light yellow transparent'
_exptl_crystal_density_diffrn 1.606
_exptl_crystal_density_method 'not measured'
_exptl_crystal_description prism
_exptl_crystal_F_000 2032
_exptl_crystal_size_max 0.450
_exptl_crystal_size_mid 0.400
_exptl_crystal_size_min 0.350
_refine_diff_density_max 3.04
_refine_diff_density_min -1.40
_refine_ls_extinction_method None
_refine_ls_goodness_of_fit_ref 1.0552
_refine_ls_hydrogen_treatment constr
_refine_ls_matrix_type full
_refine_ls_number_parameters 1171
_refine_ls_number_reflns 26890
_refine_ls_number_restraints 0
_refine_ls_R_factor_all 0.0696
_refine_ls_R_factor_gt 0.0528
_refine_ls_shift/su_max 0.0027970
_refine_ls_shift/su_mean 0.0000371
_refine_ls_structure_factor_coef F
_refine_ls_weighting_details
;
 Method, part 1, Chebychev polynomial, (Watkin, 1994, Prince, 1982)
 [weight] = 1.0/[A~0~*T~0~(x)+A~1~*T~1~(x) ... +A~n-1~]*T~n-1~(x)]
 where A~i~ are the Chebychev coefficients listed below and x= Fcalc/Fmax
 Method = Robust Weighting (Prince, 1982)
 W = [weight] * [1-(deltaF/6*sigmaF)^2^]^2^
 A~i~ are:
 8.03 -3.80 3.77 -0.618 -1.87
;
_refine_ls_weighting_scheme calc
_refine_ls_wR_factor_all 0.0658
_refine_ls_wR_factor_gt 0.0544
_refine_ls_wR_factor_ref 0.0544
_reflns_number_gt 26890
_reflns_number_total 34206
_reflns_threshold_expression I>2.0\s(I)
_cod_data_source_file eb5021.cif
_cod_data_source_block L11
_cod_depositor_comments
;
The following automatic conversions were performed:

'_atom_sites_solution_primary' value 'Other' changed to 'other'
according to /home/saulius/struct/CIF-dictionaries/cif_core.dic
dictionary named 'cif_core.dic' version 2.4.2 from 2011-04-26.

Automatic conversion script
Id: cif_fix_values 1891 2012-01-12 08:04:46Z andrius 
;
_cod_original_sg_symbol_H-M 'P -1 '
_cod_database_code 2105314
_cod_database_fobs_code 2105314

loop_
_symmetry_equiv_pos_as_xyz
x,y,z
-x,-y,-z

loop_
_atom_site_type_symbol
_atom_site_label
_atom_site_fract_x
_atom_site_fract_y
_atom_site_fract_z
_atom_site_U_iso_or_equiv
_atom_site_adp_type
_atom_site_occupancy
Zn Zn1 0.780659(17) 0.756995(9) 0.246830(7) 0.0200 Uani 1.0000
N N2 0.77697(12) 0.79882(7) 0.14672(6) 0.0206 Uani 1.0000
C C3 0.83831(14) 0.76393(8) 0.11473(7) 0.0223 Uani 1.0000
C C4 0.89478(15) 0.69421(9) 0.15779(7) 0.0239 Uani 1.0000
H H41 0.9316 0.6636 0.1396 0.0274 Uiso 1.0000
N N5 0.89091(12) 0.67665(7) 0.22018(6) 0.0215 Uani 1.0000
C C6 0.92886(15) 0.60627(8) 0.26429(7) 0.0228 Uani 1.0000
C C7 0.88230(19) 0.54578(9) 0.25690(9) 0.0315 Uani 1.0000
H H71 0.8260 0.5511 0.2222 0.0357 Uiso 1.0000
C C8 0.9139(2) 0.47698(10) 0.30277(10) 0.0384 Uani 1.0000
H H81 0.8793 0.4350 0.2993 0.0441 Uiso 1.0000
C C9 0.9960(2) 0.47094(10) 0.35284(9) 0.0378 Uani 1.0000
F F10 1.02899(19) 0.40364(7) 0.39611(7) 0.0571 Uani 1.0000
C C11 1.0425(2) 0.52980(11) 0.36153(9) 0.0386 Uani 1.0000
H H111 1.1003 0.5241 0.3957 0.0447 Uiso 1.0000
C C12 1.00645(19) 0.59834(9) 0.31734(8) 0.0311 Uani 1.0000
H H121 1.0340 0.6393 0.3230 0.0346 Uiso 1.0000
C C13 0.84192(18) 0.79180(9) 0.04622(7) 0.0289 Uani 1.0000
H H131 0.8830 0.7662 0.0240 0.0338 Uiso 1.0000
C C14 0.7809(2) 0.85743(10) 0.01185(8) 0.0330 Uani 1.0000
H H141 0.7811 0.8764 -0.0334 0.0374 Uiso 1.0000
C C15 0.71576(18) 0.89291(9) 0.04565(7) 0.0285 Uani 1.0000
H H151 0.6725 0.9366 0.0227 0.0322 Uiso 1.0000
C C16 0.71598(15) 0.86148(8) 0.11403(7) 0.0224 Uani 1.0000
C C17 0.65335(15) 0.89284(8) 0.15653(7) 0.0237 Uani 1.0000
H H171 0.6084 0.9363 0.1375 0.0273 Uiso 1.0000
N N18 0.66329(12) 0.85888(7) 0.21914(6) 0.0216 Uani 1.0000
C C19 0.49408(14) 0.68362(8) 0.23268(7) 0.0215 Uani 1.0000
C C20 0.52870(15) 0.67298(9) 0.17656(7) 0.0257 Uani 1.0000
H H201 0.6187 0.6673 0.1675 0.0296 Uiso 1.0000
C C21 0.43166(17) 0.67052(11) 0.13472(9) 0.0324 Uani 1.0000
H H211 0.4549 0.6630 0.0969 0.0364 Uiso 1.0000
C C22 0.30236(18) 0.68141(13) 0.14920(9) 0.0379 Uani 1.0000
F F23 0.20660(13) 0.68005(11) 0.10844(7) 0.0588 Uani 1.0000
C C24 0.26583(19) 0.69403(16) 0.20335(11) 0.0456 Uani 1.0000
H H241 0.1766 0.7047 0.2106 0.0544 Uiso 1.0000
C C25 0.36260(17) 0.69419(13) 0.24630(9) 0.0361 Uani 1.0000
H H251 0.3396 0.7028 0.2833 0.0414 Uiso 1.0000
N N26 0.77614(12) 0.70889(7) 0.34666(6) 0.0203 Uani 1.0000
C C27 0.87012(14) 0.72538(8) 0.37927(7) 0.0226 Uani 1.0000
C C28 0.96708(14) 0.77983(8) 0.33741(7) 0.0228 Uani 1.0000
H H281 1.0334 0.7961 0.3567 0.0258 Uiso 1.0000
N N29 0.95895(12) 0.80360(7) 0.27456(6) 0.0215 Uani 1.0000
C C30 1.05661(15) 0.85308(8) 0.23326(7) 0.0240 Uani 1.0000
C C31 1.18631(17) 0.85290(11) 0.25283(10) 0.0374 Uani 1.0000
H H311 1.2140 0.8186 0.2935 0.0433 Uiso 1.0000
C C32 1.27675(19) 0.90315(14) 0.21110(11) 0.0506 Uani 1.0000
H H321 1.3641 0.9025 0.2229 0.0600 Uiso 1.0000
C C33 1.2370(2) 0.95137(12) 0.15044(11) 0.0452 Uani 1.0000
F F34 1.32758(15) 0.99923(10) 0.11014(8) 0.0708 Uani 1.0000
C C35 1.1102(2) 0.95318(11) 0.12929(10) 0.0405 Uani 1.0000
H H351 1.0846 0.9876 0.0878 0.0474 Uiso 1.0000
C C36 1.01973(17) 0.90288(10) 0.17148(8) 0.0326 Uani 1.0000
H H361 0.9328 0.9038 0.1581 0.0373 Uiso 1.0000
C C37 0.87360(16) 0.69252(11) 0.44776(7) 0.0305 Uani 1.0000
H H371 0.9406 0.7044 0.4702 0.0351 Uiso 1.0000
C C38 0.77623(17) 0.64172(12) 0.48177(8) 0.0346 Uani 1.0000
H H381 0.7767 0.6192 0.5283 0.0393 Uiso 1.0000
C C39 0.67804(16) 0.62556(9) 0.44749(7) 0.0284 Uani 1.0000
H H391 0.6114 0.5910 0.4690 0.0333 Uiso 1.0000
C C40 0.68142(14) 0.66090(8) 0.37918(7) 0.0217 Uani 1.0000
C C41 0.57993(15) 0.65146(8) 0.33700(7) 0.0225 Uani 1.0000
H H411 0.5050 0.6222 0.3564 0.0255 Uiso 1.0000
N N42 0.59604(12) 0.68581(7) 0.27446(6) 0.0206 Uani 1.0000
C C43 0.61291(15) 0.88984(8) 0.26164(7) 0.0231 Uani 1.0000
C C44 0.6200(2) 0.96345(10) 0.24444(10) 0.0390 Uani 1.0000
H H441 0.6554 0.9941 0.2035 0.0457 Uiso 1.0000
C C45 0.5711(3) 0.99123(11) 0.28760(12) 0.0539 Uani 1.0000
H H451 0.5744 1.0405 0.2764 0.0620 Uiso 1.0000
C C46 0.5158(3) 0.94479(11) 0.34731(10) 0.0434 Uani 1.0000
F F47 0.4693(2) 0.97321(8) 0.38906(8) 0.0667 Uani 1.0000
C C48 0.5071(2) 0.87174(10) 0.36595(9) 0.0362 Uani 1.0000
H H481 0.4699 0.8409 0.4076 0.0415 Uiso 1.0000
C C49 0.55708(18) 0.84416(9) 0.32254(8) 0.0286 Uani 1.0000
H H491 0.5512 0.7943 0.3334 0.0326 Uiso 1.0000
S S50 0.79450(4) 0.09684(2) 0.05894(2) 0.0330 Uani 1.0000
O O51 0.7270(2) 0.10133(12) 0.11538(8) 0.0567 Uani 1.0000
O O52 0.8249(2) 0.02545(10) 0.06596(14) 0.0701 Uani 1.0000
O O53 0.89637(18) 0.14993(11) 0.03168(11) 0.0588 Uani 1.0000
C C54 0.6641(3) 0.12407(16) -0.00052(13) 0.0565 Uani 1.0000
F F55 0.5678(2) 0.07389(15) 0.01913(16) 0.1127 Uani 1.0000
F F56 0.7051(4) 0.13252(19) -0.05933(11) 0.1226 Uani 1.0000
F F57 0.6099(2) 0.18584(11) -0.00646(10) 0.0802 Uani 1.0000
S S58 0.73554(4) 0.31349(2) 0.56415(2) 0.0307 Uani 1.0000
O O59 0.81038(17) 0.27438(11) 0.53470(11) 0.0563 Uani 1.0000
O O60 0.7951(2) 0.31399(10) 0.62223(8) 0.0524 Uani 1.0000
O O61 0.59496(16) 0.30225(10) 0.56919(12) 0.0613 Uani 1.0000
C C62 0.7526(2) 0.40804(12) 0.50696(11) 0.0442 Uani 1.0000
F F63 0.6786(2) 0.44913(9) 0.52817(12) 0.0869 Uani 1.0000
F F64 0.7181(2) 0.42001(14) 0.44702(8) 0.0907 Uani 1.0000
F F65 0.87774(18) 0.43055(10) 0.50261(9) 0.0657 Uani 1.0000
Zn Zn101 0.749855(17) 0.255475(9) 0.253736(8) 0.0214 Uani 1.0000
N N102 0.73443(13) 0.30156(7) 0.15404(6) 0.0211 Uani 1.0000
C C103 0.79612(15) 0.27133(8) 0.11814(7) 0.0229 Uani 1.0000
C C104 0.87548(15) 0.20730(8) 0.15637(7) 0.0235 Uani 1.0000
H H1041 0.9232 0.1832 0.1341 0.0270 Uiso 1.0000
N N105 0.87619(13) 0.18547(7) 0.21916(6) 0.0227 Uani 1.0000
C C106 0.94243(16) 0.12014(8) 0.25726(8) 0.0262 Uani 1.0000
C C107 0.9361(3) 0.06096(12) 0.24197(12) 0.0533 Uani 1.0000
H H1071 0.8899 0.0640 0.2049 0.0611 Uiso 1.0000
C C108 1.0000(4) -0.00223(14) 0.28027(16) 0.0778 Uani 1.0000
H H1081 0.9980 -0.0419 0.2698 0.0875 Uiso 1.0000
C C109 1.0700(3) -0.00476(13) 0.33271(12) 0.0578 Uani 1.0000
F F110 1.1330(3) -0.06660(11) 0.36967(10) 0.0948 Uani 1.0000
C C111 1.0778(3) 0.05248(12) 0.34975(11) 0.0464 Uani 1.0000
H H1111 1.1283 0.0501 0.3855 0.0535 Uiso 1.0000
C C112 1.0120(2) 0.11540(10) 0.31172(9) 0.0367 Uani 1.0000
H H1121 1.0135 0.1543 0.3229 0.0420 Uiso 1.0000
C C113 0.78110(19) 0.29761(9) 0.05052(7) 0.0296 Uani 1.0000
H H1131 0.8262 0.2772 0.0247 0.0342 Uiso 1.0000
C C114 0.6969(2) 0.35597(10) 0.02094(8) 0.0355 Uani 1.0000
H H1141 0.6807 0.3725 -0.0238 0.0413 Uiso 1.0000
C C115 0.6313(2) 0.38650(9) 0.05881(8) 0.0314 Uani 1.0000
H H1151 0.5749 0.4255 0.0395 0.0361 Uiso 1.0000
C C116 0.65370(15) 0.35753(8) 0.12602(7) 0.0235 Uani 1.0000
C C117 0.59344(15) 0.38596(8) 0.17117(7) 0.0238 Uani 1.0000
H H1171 0.5375 0.4266 0.1550 0.0274 Uiso 1.0000
N N118 0.61889(12) 0.35395(7) 0.23267(6) 0.0220 Uani 1.0000
C C119 0.56991(14) 0.38434(8) 0.27598(7) 0.0226 Uani 1.0000
C C120 0.56304(19) 0.45882(9) 0.25584(8) 0.0301 Uani 1.0000
H H1201 0.5945 0.4900 0.2143 0.0355 Uiso 1.0000
C C121 0.5121(2) 0.48648(10) 0.29902(9) 0.0384 Uani 1.0000
H H1211 0.5052 0.5364 0.2858 0.0458 Uiso 1.0000
C C122 0.4708(2) 0.43933(10) 0.36116(9) 0.0351 Uani 1.0000
F F123 0.42162(19) 0.46755(7) 0.40261(7) 0.0561 Uani 1.0000
C C124 0.4773(2) 0.36557(10) 0.38278(9) 0.0360 Uani 1.0000
H H1241 0.4452 0.3346 0.4256 0.0417 Uiso 1.0000
C C125 0.52780(19) 0.33806(9) 0.33943(8) 0.0309 Uani 1.0000
H H1251 0.5302 0.2881 0.3522 0.0356 Uiso 1.0000
N N126 0.73510(13) 0.19971(7) 0.35334(6) 0.0222 Uani 1.0000
C C127 0.82496(15) 0.21275(9) 0.38979(7) 0.0243 Uani 1.0000
C C128 0.92315(16) 0.26887(9) 0.35234(7) 0.0252 Uani 1.0000
H H1281 0.9862 0.2823 0.3752 0.0277 Uiso 1.0000
N N129 0.91781(13) 0.29765(7) 0.28929(6) 0.0235 Uani 1.0000
C C130 1.01462(15) 0.34965(9) 0.25127(8) 0.0255 Uani 1.0000
C C131 1.14147(17) 0.35125(11) 0.27388(10) 0.0378 Uani 1.0000
H H1311 1.1682 0.3151 0.3146 0.0433 Uiso 1.0000
C C132 1.2292(2) 0.40550(15) 0.23577(13) 0.0510 Uani 1.0000
H H1321 1.3147 0.4070 0.2507 0.0596 Uiso 1.0000
C C133 1.1905(2) 0.45585(14) 0.17583(11) 0.0460 Uani 1.0000
F F134 1.27813(17) 0.50754(11) 0.13892(9) 0.0751 Uani 1.0000
C C135 1.0666(2) 0.45538(12) 0.15186(10) 0.0402 Uani 1.0000
H H1351 1.0413 0.4912 0.1115 0.0474 Uiso 1.0000
C C136 0.97857(17) 0.40128(10) 0.19010(8) 0.0319 Uani 1.0000
H H1361 0.8931 0.3994 0.1749 0.0370 Uiso 1.0000
C C137 0.82268(19) 0.17619(11) 0.45814(8) 0.0330 Uani 1.0000
H H1371 0.8864 0.1860 0.4832 0.0383 Uiso 1.0000
C C138 0.7229(2) 0.12501(12) 0.48772(8) 0.0389 Uani 1.0000
H H1381 0.7174 0.0993 0.5340 0.0448 Uiso 1.0000
C C139 0.62848(19) 0.11275(10) 0.44951(8) 0.0339 Uani 1.0000
H H1391 0.5588 0.0788 0.4681 0.0387 Uiso 1.0000
C C140 0.63769(16) 0.15179(8) 0.38166(7) 0.0245 Uani 1.0000
C C141 0.53944(16) 0.14845(8) 0.33533(8) 0.0257 Uani 1.0000
H H1411 0.4610 0.1218 0.3517 0.0300 Uiso 1.0000
N N142 0.56259(13) 0.18528(7) 0.27370(6) 0.0235 Uani 1.0000
C C143 0.46230(15) 0.19121(9) 0.22831(7) 0.0252 Uani 1.0000
C C144 0.49475(18) 0.17955(12) 0.17248(9) 0.0340 Uani 1.0000
H H1441 0.5817 0.1659 0.1657 0.0387 Uiso 1.0000
C C145 0.3982(2) 0.18713(14) 0.12703(10) 0.0420 Uani 1.0000
H H1451 0.4177 0.1783 0.0893 0.0490 Uiso 1.0000
C C146 0.27312(19) 0.20778(14) 0.13780(10) 0.0412 Uani 1.0000
F F147 0.17821(14) 0.21480(11) 0.09399(7) 0.0612 Uani 1.0000
C C148 0.23945(19) 0.22141(15) 0.19152(10) 0.0423 Uani 1.0000
H H1481 0.1542 0.2390 0.1963 0.0483 Uiso 1.0000
C C149 0.33494(17) 0.21248(12) 0.23791(9) 0.0338 Uani 1.0000
H H1491 0.3146 0.2226 0.2742 0.0389 Uiso 1.0000
S S150 0.70333(5) 0.57999(3) 0.06602(2) 0.0390 Uani 1.0000
O O151 0.57845(16) 0.55355(10) 0.05747(9) 0.0484 Uani 1.0000
O O152 0.7695(2) 0.5278(2) 0.12170(10) 0.1031 Uani 1.0000
O O153 0.7056(4) 0.65177(16) 0.0602(2) 0.1259 Uani 1.0000
C C154 0.8070(3) 0.58367(15) -0.00285(13) 0.0545 Uani 1.0000
F F155 0.7546(3) 0.61994(16) -0.05912(9) 0.1077 Uani 1.0000
F F156 0.9228(2) 0.61299(15) -0.00406(14) 0.1044 Uani 1.0000
F F157 0.8316(3) 0.51783(13) 0.00211(14) 0.1081 Uani 1.0000
S S158 0.24812(6) 0.18427(3) 0.44973(3) 0.0461 Uani 1.0000
O O159 0.3776(2) 0.19493(13) 0.46577(17) 0.0927 Uani 1.0000
O O160 0.1532(2) 0.23292(14) 0.45651(14) 0.0721 Uani 1.0000
O O161 0.2320(5) 0.17464(19) 0.39125(14) 0.1369 Uani 1.0000
C C162 0.1991(4) 0.09879(19) 0.5139(2) 0.0868 Uani 1.0000
F F163 0.2845(3) 0.04822(14) 0.5114(3) 0.2150 Uani 1.0000
F F164 0.2020(5) 0.0962(3) 0.57155(12) 0.1958 Uani 1.0000
F F165 0.0823(2) 0.07537(14) 0.50624(14) 0.0956 Uani 1.0000

loop_
_atom_site_aniso_label
_atom_site_aniso_U_11
_atom_site_aniso_U_22
_atom_site_aniso_U_33
_atom_site_aniso_U_12
_atom_site_aniso_U_13
_atom_site_aniso_U_23
Zn1 0.02444(7) 0.02017(7) 0.01327(6) -0.00010(5) -0.00114(5) -0.00473(5)
N2 0.0221(5) 0.0222(5) 0.0154(4) -0.0009(4) -0.0008(4) -0.0057(4)
C3 0.0240(6) 0.0260(6) 0.0162(5) -0.0031(5) 0.0015(4) -0.0082(5)
C4 0.0227(6) 0.0287(7) 0.0208(6) 0.0003(5) 0.0011(4) -0.0109(5)
N5 0.0222(5) 0.0225(5) 0.0197(5) 0.0003(4) -0.0007(4) -0.0085(4)
C6 0.0251(6) 0.0242(6) 0.0204(5) 0.0033(5) -0.0022(5) -0.0104(5)
C7 0.0404(8) 0.0265(7) 0.0310(7) 0.0067(6) -0.0134(6) -0.0146(6)
C8 0.0577(12) 0.0241(7) 0.0366(9) 0.0087(7) -0.0152(8) -0.0151(7)
C9 0.0569(11) 0.0272(7) 0.0298(8) 0.0160(7) -0.0138(8) -0.0116(6)
F10 0.0954(12) 0.0314(6) 0.0429(7) 0.0246(7) -0.0301(7) -0.0120(5)
C11 0.0536(11) 0.0347(9) 0.0281(7) 0.0112(8) -0.0193(7) -0.0127(7)
C12 0.0410(9) 0.0286(7) 0.0260(7) 0.0037(6) -0.0109(6) -0.0131(6)
C13 0.0382(8) 0.0305(7) 0.0166(5) -0.0046(6) 0.0023(5) -0.0085(5)
C14 0.0491(10) 0.0312(8) 0.0154(5) -0.0043(7) -0.0026(6) -0.0062(5)
C15 0.0382(8) 0.0261(7) 0.0167(5) -0.0016(6) -0.0072(5) -0.0040(5)
C16 0.0247(6) 0.0234(6) 0.0164(5) -0.0020(5) -0.0040(4) -0.0053(4)
C17 0.0254(6) 0.0222(6) 0.0208(6) 0.0015(5) -0.0043(5) -0.0058(5)
N18 0.0224(5) 0.0208(5) 0.0198(5) 0.0005(4) -0.0013(4) -0.0068(4)
C19 0.0216(6) 0.0240(6) 0.0184(5) -0.0022(4) -0.0009(4) -0.0082(4)
C20 0.0231(6) 0.0338(7) 0.0220(6) -0.0004(5) -0.0006(5) -0.0131(5)
C21 0.0281(7) 0.0476(10) 0.0274(7) -0.0013(6) -0.0021(6) -0.0213(7)
C22 0.0267(7) 0.0606(12) 0.0296(8) -0.0046(7) -0.0054(6) -0.0216(8)
F23 0.0316(6) 0.1105(14) 0.0460(7) -0.0041(7) -0.0122(5) -0.0432(9)
C24 0.0221(7) 0.0851(17) 0.0383(9) 0.0010(8) -0.0022(6) -0.0342(11)
C25 0.0243(7) 0.0612(12) 0.0305(8) 0.0016(7) -0.0006(6) -0.0266(8)
N26 0.0218(5) 0.0224(5) 0.0153(4) 0.0000(4) -0.0014(4) -0.0065(4)
C27 0.0230(6) 0.0283(6) 0.0171(5) 0.0011(5) -0.0012(4) -0.0100(5)
C28 0.0210(6) 0.0271(6) 0.0228(6) -0.0004(5) -0.0022(4) -0.0129(5)
N29 0.0211(5) 0.0219(5) 0.0205(5) -0.0012(4) -0.0010(4) -0.0078(4)
C30 0.0227(6) 0.0217(6) 0.0244(6) -0.0011(5) -0.0014(5) -0.0065(5)
C31 0.0222(7) 0.0376(9) 0.0337(8) 0.0008(6) -0.0045(6) 0.0042(7)
C32 0.0233(7) 0.0549(12) 0.0420(10) -0.0064(8) -0.0070(7) 0.0122(9)
C33 0.0294(8) 0.0445(10) 0.0374(9) -0.0115(7) -0.0028(7) 0.0078(8)
F34 0.0381(7) 0.0746(11) 0.0524(8) -0.0254(7) -0.0059(6) 0.0219(8)
C35 0.0330(8) 0.0403(9) 0.0298(8) -0.0091(7) -0.0064(6) 0.0044(7)
C36 0.0280(7) 0.0338(8) 0.0268(7) -0.0065(6) -0.0057(6) -0.0030(6)
C37 0.0253(6) 0.0487(9) 0.0174(6) 0.0011(6) -0.0035(5) -0.0132(6)
C38 0.0288(7) 0.0517(10) 0.0147(5) 0.0012(7) -0.0014(5) -0.0051(6)
C39 0.0265(6) 0.0343(8) 0.0161(5) 0.0002(5) -0.0002(5) -0.0021(5)
C40 0.0237(6) 0.0225(6) 0.0154(5) 0.0006(4) -0.0007(4) -0.0044(4)
C41 0.0251(6) 0.0211(6) 0.0185(5) -0.0032(5) 0.0001(4) -0.0052(4)
N42 0.0227(5) 0.0204(5) 0.0175(5) -0.0014(4) -0.0012(4) -0.0065(4)
C43 0.0248(6) 0.0208(6) 0.0218(6) -0.0002(5) 0.0010(5) -0.0070(5)
C44 0.0597(12) 0.0236(7) 0.0320(8) -0.0093(7) 0.0163(8) -0.0108(6)
C45 0.095(2) 0.0247(8) 0.0425(11) -0.0119(10) 0.0284(12) -0.0156(8)
C46 0.0659(14) 0.0295(8) 0.0365(9) -0.0023(8) 0.0169(9) -0.0165(7)
F47 0.1142(15) 0.0407(7) 0.0508(8) -0.0050(8) 0.0369(9) -0.0269(6)
C48 0.0489(10) 0.0277(7) 0.0293(7) -0.0012(7) 0.0129(7) -0.0098(6)
C49 0.0361(8) 0.0207(6) 0.0250(6) 0.0011(5) 0.0043(6) -0.0057(5)
S50 0.03067(19) 0.02775(18) 0.0379(2) -0.00221(14) -0.00519(15) -0.01066(16)
O51 0.0592(11) 0.0681(12) 0.0322(7) -0.0086(9) 0.0053(7) -0.0104(8)
O52 0.0618(12) 0.0375(9) 0.1159(19) 0.0153(8) -0.0374(12) -0.0346(11)
O53 0.0441(9) 0.0537(10) 0.0844(14) -0.0202(8) 0.0265(9) -0.0360(10)
C54 0.0669(16) 0.0546(14) 0.0457(12) 0.0149(12) -0.0264(12) -0.0170(11)
F55 0.0704(13) 0.0960(17) 0.157(3) -0.0084(12) -0.0683(16) -0.0337(17)
F56 0.184(3) 0.150(3) 0.0514(11) 0.060(2) -0.0412(15) -0.0580(15)
F57 0.0873(14) 0.0680(12) 0.0694(12) 0.0413(10) -0.0217(10) -0.0115(9)
S58 0.02849(17) 0.02687(17) 0.03515(19) 0.00227(13) 0.00249(14) -0.01154(15)
O59 0.0412(8) 0.0649(11) 0.0903(14) 0.0066(8) -0.0029(8) -0.0595(11)
O60 0.0728(12) 0.0514(9) 0.0287(7) 0.0097(8) -0.0036(7) -0.0123(6)
O61 0.0295(7) 0.0458(9) 0.0987(16) -0.0048(6) 0.0105(8) -0.0205(10)
C62 0.0488(11) 0.0387(10) 0.0337(9) -0.0039(8) 0.0014(8) -0.0036(7)
F63 0.1034(16) 0.0321(7) 0.1074(17) 0.0179(9) 0.0215(13) -0.0128(9)
F64 0.0974(15) 0.1075(17) 0.0350(8) -0.0195(13) -0.0222(9) 0.0041(9)
F65 0.0654(10) 0.0631(10) 0.0584(9) -0.0321(8) 0.0096(8) -0.0153(8)
Zn101 0.02454(8) 0.02357(8) 0.01497(6) 0.00177(6) -0.00305(5) -0.00678(5)
N102 0.0257(5) 0.0208(5) 0.0168(4) 0.0014(4) -0.0033(4) -0.0076(4)
C103 0.0288(6) 0.0221(6) 0.0178(5) -0.0019(5) -0.0004(5) -0.0084(4)
C104 0.0255(6) 0.0247(6) 0.0214(6) 0.0013(5) 0.0011(5) -0.0109(5)
N105 0.0243(5) 0.0223(5) 0.0219(5) 0.0033(4) -0.0026(4) -0.0094(4)
C106 0.0294(7) 0.0241(6) 0.0257(6) 0.0063(5) -0.0049(5) -0.0108(5)
C107 0.0883(18) 0.0303(9) 0.0498(12) 0.0230(10) -0.0402(12) -0.0230(9)
C108 0.143(3) 0.0386(12) 0.0674(17) 0.0456(16) -0.063(2) -0.0343(12)
C109 0.095(2) 0.0389(11) 0.0441(11) 0.0374(12) -0.0341(13) -0.0199(9)
F110 0.166(2) 0.0605(10) 0.0716(12) 0.0745(13) -0.0729(14) -0.0377(9)
C111 0.0678(14) 0.0407(10) 0.0341(9) 0.0247(10) -0.0242(9) -0.0177(8)
C112 0.0543(11) 0.0316(8) 0.0278(7) 0.0146(7) -0.0136(7) -0.0151(6)
C113 0.0439(9) 0.0281(7) 0.0177(6) -0.0001(6) -0.0013(6) -0.0105(5)
C114 0.0569(11) 0.0318(8) 0.0182(6) 0.0038(7) -0.0090(6) -0.0101(6)
C115 0.0461(9) 0.0266(7) 0.0210(6) 0.0069(6) -0.0135(6) -0.0085(5)
C116 0.0287(6) 0.0225(6) 0.0192(5) 0.0023(5) -0.0070(5) -0.0082(5)
C117 0.0260(6) 0.0232(6) 0.0234(6) 0.0049(5) -0.0063(5) -0.0105(5)
N118 0.0225(5) 0.0230(5) 0.0216(5) 0.0027(4) -0.0025(4) -0.0103(4)
C119 0.0220(6) 0.0243(6) 0.0228(6) 0.0012(5) -0.0013(4) -0.0109(5)
C120 0.0407(8) 0.0242(7) 0.0268(7) -0.0078(6) 0.0082(6) -0.0124(5)
C121 0.0610(12) 0.0242(7) 0.0315(8) -0.0066(7) 0.0150(8) -0.0138(6)
C122 0.0511(10) 0.0284(7) 0.0281(7) -0.0012(7) 0.0111(7) -0.0148(6)
F123 0.0957(12) 0.0372(6) 0.0384(6) 0.0017(7) 0.0266(7) -0.0204(5)
C124 0.0511(10) 0.0269(7) 0.0256(7) 0.0030(7) 0.0097(7) -0.0072(6)
C125 0.0416(9) 0.0234(6) 0.0249(6) 0.0047(6) 0.0029(6) -0.0074(5)
N126 0.0266(5) 0.0215(5) 0.0176(5) 0.0024(4) -0.0038(4) -0.0070(4)
C127 0.0277(6) 0.0282(6) 0.0179(5) 0.0039(5) -0.0042(5) -0.0104(5)
C128 0.0275(6) 0.0280(7) 0.0235(6) 0.0017(5) -0.0056(5) -0.0137(5)
N129 0.0245(5) 0.0244(5) 0.0231(5) 0.0019(4) -0.0043(4) -0.0110(4)
C130 0.0227(6) 0.0277(7) 0.0267(6) 0.0006(5) -0.0018(5) -0.0118(5)
C131 0.0233(7) 0.0417(9) 0.0391(9) 0.0007(6) -0.0077(6) -0.0069(7)
C132 0.0243(8) 0.0594(14) 0.0532(12) -0.0081(8) -0.0061(8) -0.0069(10)
C133 0.0312(9) 0.0539(12) 0.0412(10) -0.0132(8) 0.0028(7) -0.0078(9)
F134 0.0467(8) 0.0848(12) 0.0601(10) -0.0341(8) 0.0027(7) 0.0039(9)
C135 0.0350(9) 0.0454(10) 0.0295(8) -0.0088(7) 0.0004(7) -0.0047(7)
C136 0.0273(7) 0.0390(9) 0.0247(7) -0.0044(6) -0.0030(5) -0.0081(6)
C137 0.0361(8) 0.0445(9) 0.0182(6) 0.0050(7) -0.0052(5) -0.0126(6)
C138 0.0421(9) 0.0485(11) 0.0171(6) 0.0029(8) -0.0015(6) -0.0046(6)
C139 0.0352(8) 0.0348(8) 0.0210(6) 0.0005(6) 0.0010(6) -0.0010(6)
C140 0.0285(6) 0.0224(6) 0.0193(5) 0.0028(5) -0.0019(5) -0.0053(5)
C141 0.0274(6) 0.0230(6) 0.0245(6) -0.0023(5) -0.0015(5) -0.0075(5)
N142 0.0243(5) 0.0245(5) 0.0223(5) -0.0002(4) -0.0024(4) -0.0101(4)
C143 0.0242(6) 0.0295(7) 0.0231(6) -0.0033(5) -0.0012(5) -0.0119(5)
C144 0.0284(7) 0.0504(10) 0.0308(8) -0.0045(7) 0.0011(6) -0.0245(7)
C145 0.0339(9) 0.0701(14) 0.0330(8) -0.0084(9) 0.0012(7) -0.0325(9)
C146 0.0300(8) 0.0678(14) 0.0300(8) -0.0073(8) -0.0050(6) -0.0241(9)
F147 0.0370(6) 0.1148(15) 0.0403(7) -0.0075(8) -0.0114(5) -0.0399(9)
C148 0.0259(7) 0.0727(15) 0.0340(9) 0.0041(8) -0.0047(6) -0.0275(10)
C149 0.0259(7) 0.0541(11) 0.0272(7) 0.0024(7) -0.0021(5) -0.0224(7)
S150 0.0366(2) 0.0546(3) 0.0339(2) -0.0121(2) 0.00732(17) -0.0269(2)
O151 0.0370(7) 0.0506(9) 0.0533(9) -0.0029(6) -0.0117(7) -0.0166(7)
O152 0.0465(11) 0.195(3) 0.0363(9) -0.0045(15) -0.0082(8) -0.0153(15)
O153 0.137(3) 0.0911(19) 0.194(4) -0.0709(19) 0.117(3) -0.111(2)
C154 0.0686(16) 0.0495(13) 0.0414(11) -0.0015(11) 0.0187(11) -0.0159(10)
F155 0.153(2) 0.118(2) 0.0299(8) 0.0147(18) 0.0102(11) -0.0093(10)
F156 0.0736(14) 0.120(2) 0.118(2) -0.0356(13) 0.0598(14) -0.0506(17)
F157 0.141(2) 0.0660(13) 0.119(2) 0.0035(13) 0.0654(18) -0.0445(13)
S158 0.0519(3) 0.0424(3) 0.0416(3) 0.0051(2) 0.0046(2) -0.0154(2)
O159 0.0471(11) 0.0529(12) 0.142(3) 0.0021(9) -0.0046(13) -0.0042(14)
O160 0.0679(13) 0.0751(15) 0.0929(17) 0.0280(11) -0.0273(12) -0.0530(14)
O161 0.269(5) 0.097(2) 0.0593(15) -0.040(3) 0.046(2) -0.0489(16)
C162 0.069(2) 0.0561(18) 0.091(3) -0.0077(15) -0.0281(18) 0.0159(17)
F163 0.097(2) 0.0421(12) 0.411(8) 0.0158(13) -0.034(3) 0.003(2)
F164 0.199(4) 0.264(5) 0.0418(12) -0.124(4) -0.0224(17) 0.022(2)
F165 0.0692(13) 0.0831(15) 0.1150(19) -0.0243(11) -0.0048(13) -0.0210(14)

loop_
_atom_type_symbol
_atom_type_scat_Cromer_Mann_a1
_atom_type_scat_Cromer_Mann_a2
_atom_type_scat_Cromer_Mann_a3
_atom_type_scat_Cromer_Mann_a4
_atom_type_scat_Cromer_Mann_b1
_atom_type_scat_Cromer_Mann_b2
_atom_type_scat_Cromer_Mann_b3
_atom_type_scat_Cromer_Mann_b4
_atom_type_scat_Cromer_Mann_c
_atom_type_scat_dispersion_real
_atom_type_scat_dispersion_imag
_atom_type_scat_source
C 2.3100 1.0200 1.5886 0.8650 20.8439 10.2075 0.5687 51.6512 0.2156 0.0033 0.0016 'International Tables Vol C 4.2.6.8 and 6.1.1.4'
H 0.4930 0.3229 0.1402 0.0408 10.5109 26.1257 3.1424 57.7998 0.0030 0.0000 0.0000 'International Tables Vol C 4.2.6.8 and 6.1.1.4'
O 3.0485 2.2868 1.5463 0.8670 13.2771 5.7011 0.3239 32.9089 0.2508 0.0106 0.0060 'International Tables Vol C 4.2.6.8 and 6.1.1.4'
S 6.9053 5.2034 1.4379 1.5863 1.4679 22.2151 0.2536 56.1720 0.8669 0.1246 0.1234 'International Tables Vol C 4.2.6.8 and 6.1.1.4'
F 3.5392 2.6412 1.5170 1.0243 10.2825 4.2944 0.2615 26.1476 0.2776 0.0171 0.0103 'International Tables Vol C 4.2.6.8 and 6.1.1.4'
N 12.2126 3.1322 2.0125 1.1663 0.0057 9.8933 28.9975 0.5826 -11.5290 0.0061 0.0033 'International Tables Vol C 4.2.6.8 and 6.1.1.4'
Zn 14.0743 7.0318 5.1652 2.4100 3.2655 0.2333 10.3163 58.7097 1.3041 0.2839 1.4301 'International Tables Vol C 4.2.6.8 and 6.1.1.4'

loop_
_geom_angle_atom_site_label_1
_geom_angle_atom_site_label_2
_geom_angle_atom_site_label_3
_geom_angle
_geom_angle_publ_flag
N2 Zn1 N5 75.61(5) yes
N2 Zn1 N18 75.73(5) yes
N5 Zn1 N18 151.30(4) yes
N2 Zn1 N26 175.64(5) yes
N5 Zn1 N26 102.42(5) yes
N18 Zn1 N26 106.08(5) yes
N2 Zn1 N29 107.89(5) yes
N5 Zn1 N29 96.61(5) yes
N18 Zn1 N29 93.49(5) yes
N26 Zn1 N29 76.10(5) yes
N2 Zn1 N42 100.89(5) yes
N5 Zn1 N42 90.93(5) yes
N18 Zn1 N42 93.02(5) yes
N26 Zn1 N42 75.15(5) yes
N29 Zn1 N42 151.22(4) yes
Zn1 N2 C3 119.43(10) yes
Zn1 N2 C16 119.53(10) yes
C3 N2 C16 121.02(12) yes
N2 C3 C4 114.29(12) yes
N2 C3 C13 121.31(14) yes
C4 C3 C13 124.36(14) yes
C3 C4 H41 120.0 no
C3 C4 N5 117.98(13) yes
H41 C4 N5 122.0 no
Zn1 N5 C4 112.42(10) yes
Zn1 N5 C6 126.25(9) yes
C4 N5 C6 119.97(13) yes
N5 C6 C7 120.39(13) yes
N5 C6 C12 119.10(14) yes
C7 C6 C12 120.39(15) yes
C6 C7 H71 120.4 no
C6 C7 C8 119.76(15) yes
H71 C7 C8 119.8 no
C7 C8 H81 120.6 no
C7 C8 C9 118.46(17) yes
H81 C8 C9 120.9 no
C8 C9 F10 117.88(18) yes
C8 C9 C11 122.85(16) yes
F10 C9 C11 119.25(17) yes
C9 C11 H111 121.0 no
C9 C11 C12 118.59(16) yes
H111 C11 C12 120.3 no
C6 C12 C11 119.81(16) yes
C6 C12 H121 119.7 no
C11 C12 H121 120.5 no
C3 C13 H131 120.9 no
C3 C13 C14 118.07(15) yes
H131 C13 C14 121.0 no
C13 C14 H141 119.4 no
C13 C14 C15 120.18(14) yes
H141 C14 C15 120.4 no
C14 C15 H151 120.5 no
C14 C15 C16 118.35(15) yes
H151 C15 C16 121.2 no
C15 C16 N2 121.06(14) yes
C15 C16 C17 124.73(14) yes
N2 C16 C17 114.21(12) yes
C16 C17 H171 119.4 no
C16 C17 N18 118.42(13) yes
H171 C17 N18 122.2 no
Zn1 N18 C17 112.10(10) yes
Zn1 N18 C43 127.46(9) yes
C17 N18 C43 120.20(13) yes
C20 C19 C25 120.39(14) yes
C20 C19 N42 118.80(13) yes
C25 C19 N42 120.78(13) yes
C19 C20 H201 119.2 no
C19 C20 C21 120.30(14) yes
H201 C20 C21 120.5 no
C20 C21 H211 120.4 no
C20 C21 C22 118.11(15) yes
H211 C21 C22 121.5 no
C21 C22 F23 118.88(17) yes
C21 C22 C24 122.75(16) yes
F23 C22 C24 118.37(17) yes
C22 C24 H241 121.1 no
C22 C24 C25 119.03(17) yes
H241 C24 C25 119.8 no
C24 C25 C19 119.36(16) yes
C24 C25 H251 120.2 no
C19 C25 H251 120.4 no
Zn1 N26 C27 119.15(10) yes
Zn1 N26 C40 120.35(9) yes
C27 N26 C40 120.50(12) yes
N26 C27 C28 114.80(12) yes
N26 C27 C37 121.46(14) yes
C28 C27 C37 123.74(14) yes
C27 C28 H281 119.9 no
C27 C28 N29 118.51(13) yes
H281 C28 N29 121.6 no
Zn1 N29 C28 111.31(10) yes
Zn1 N29 C30 129.37(9) yes
C28 N29 C30 119.32(13) yes
N29 C30 C31 122.06(14) yes
N29 C30 C36 118.26(13) yes
C31 C30 C36 119.68(14) yes
C30 C31 H311 121.0 no
C30 C31 C32 119.64(16) yes
H311 C31 C32 119.3 no
C31 C32 H321 120.5 no
C31 C32 C33 119.09(17) yes
H321 C32 C33 120.4 no
C32 C33 F34 118.02(17) yes
C32 C33 C35 123.02(17) yes
F34 C33 C35 118.96(17) yes
C33 C35 H351 121.5 no
C33 C35 C36 117.63(16) yes
H351 C35 C36 120.9 no
C30 C36 C35 120.93(15) yes
C30 C36 H361 120.4 no
C35 C36 H361 118.7 no
C27 C37 H371 120.7 no
C27 C37 C38 118.21(15) yes
H371 C37 C38 121.1 no
C37 C38 H381 119.3 no
C37 C38 C39 119.91(14) yes
H381 C38 C39 120.8 no
C38 C39 H391 122.0 no
C38 C39 C40 118.30(15) yes
H391 C39 C40 119.7 no
C39 C40 N26 121.61(14) yes
C39 C40 C41 123.89(13) yes
N26 C40 C41 114.46(12) yes
C40 C41 H411 119.7 no
C40 C41 N42 117.90(13) yes
H411 C41 N42 122.4 no
Zn1 N42 C19 128.06(9) yes
Zn1 N42 C41 111.99(10) yes
C19 N42 C41 119.34(12) yes
N18 C43 C44 121.64(14) yes
N18 C43 C49 118.57(13) yes
C44 C43 C49 119.79(15) yes
C43 C44 H441 119.9 no
C43 C44 C45 119.75(16) yes
H441 C44 C45 120.4 no
C44 C45 H451 120.5 no
C44 C45 C46 119.16(18) yes
H451 C45 C46 120.3 no
C45 C46 F47 118.13(18) yes
C45 C46 C48 122.70(18) yes
F47 C46 C48 119.17(17) yes
C46 C48 H481 120.9 no
C46 C48 C49 117.84(16) yes
H481 C48 C49 121.2 no
C43 C49 C48 120.77(15) yes
C43 C49 H491 119.1 no
C48 C49 H491 120.1 no
O51 S50 O52 115.18(15) yes
O51 S50 O53 112.34(12) yes
O52 S50 O53 116.86(13) yes
O51 S50 C54 101.18(13) yes
O52 S50 C54 103.22(13) yes
O53 S50 C54 105.75(15) yes
S50 C54 F55 109.65(19) yes
S50 C54 F56 113.1(2) yes
F55 C54 F56 107.7(3) yes
S50 C54 F57 111.7(2) yes
F55 C54 F57 107.4(3) yes
F56 C54 F57 107.0(3) yes
O59 S58 O60 113.39(12) yes
O59 S58 O61 116.35(12) yes
O60 S58 O61 115.19(14) yes
O59 S58 C62 105.29(13) yes
O60 S58 C62 101.34(11) yes
O61 S58 C62 102.81(11) yes
S58 C62 F63 109.96(16) yes
S58 C62 F64 112.8(2) yes
F63 C62 F64 108.7(2) yes
S58 C62 F65 110.96(17) yes
F63 C62 F65 107.3(2) yes
F64 C62 F65 106.9(2) yes
N102 Zn101 N105 75.82(5) yes
N102 Zn101 N118 75.25(5) yes
N105 Zn101 N118 151.02(5) yes
N102 Zn101 N126 169.75(5) yes
N105 Zn101 N126 104.64(5) yes
N118 Zn101 N126 104.12(5) yes
N102 Zn101 N129 113.73(5) yes
N105 Zn101 N129 94.87(5) yes
N118 Zn101 N129 95.15(5) yes
N126 Zn101 N129 76.51(5) yes
N102 Zn101 N142 95.39(5) yes
N105 Zn101 N142 95.23(5) yes
N118 Zn101 N142 89.11(5) yes
N126 Zn101 N142 74.37(5) yes
N129 Zn101 N142 150.72(5) yes
Zn101 N102 C103 119.35(10) yes
Zn101 N102 C116 119.68(10) yes
C103 N102 C116 120.70(12) yes
N102 C103 C104 114.59(12) yes
N102 C103 C113 121.58(14) yes
C104 C103 C113 123.79(14) yes
C103 C104 H1041 119.4 no
C103 C104 N105 118.38(13) yes
H1041 C104 N105 122.2 no
Zn101 N105 C104 111.82(10) yes
Zn101 N105 C106 128.88(10) yes
C104 N105 C106 119.04(13) yes
N105 C106 C107 121.17(15) yes
N105 C106 C112 119.25(14) yes
C107 C106 C112 119.56(16) yes
C106 C107 H1071 120.0 no
C106 C107 C108 120.06(19) yes
H1071 C107 C108 120.0 no
C107 C108 H1081 120.7 no
C107 C108 C109 119.0(2) yes
H1081 C108 C109 120.3 no
C108 C109 F110 118.7(2) yes
C108 C109 C111 122.66(19) yes
F110 C109 C111 118.6(2) yes
C109 C111 H1111 121.5 no
C109 C111 C112 118.06(18) yes
H1111 C111 C112 120.4 no
C106 C112 C111 120.60(17) yes
C106 C112 H1121 119.6 no
C111 C112 H1121 119.8 no
C103 C113 H1131 121.9 no
C103 C113 C114 118.03(15) yes
H1131 C113 C114 120.0 no
C113 C114 H1141 119.6 no
C113 C114 C115 120.08(14) yes
H1141 C114 C115 120.2 no
C114 C115 H1151 120.6 no
C114 C115 C116 118.09(15) yes
H1151 C115 C116 121.3 no
C115 C116 N102 121.50(14) yes
C115 C116 C117 123.51(14) yes
N102 C116 C117 114.98(12) yes
C116 C117 H1171 120.3 no
C116 C117 N118 118.22(13) yes
H1171 C117 N118 121.5 no
Zn101 N118 C117 111.48(10) yes
Zn101 N118 C119 129.75(9) yes
C117 N118 C119 118.71(13) yes
N118 C119 C120 121.18(13) yes
N118 C119 C125 118.77(14) yes
C120 C119 C125 120.05(14) yes
C119 C120 H1201 120.6 no
C119 C120 C121 119.54(15) yes
H1201 C120 C121 119.9 no
C120 C121 H1211 120.4 no
C120 C121 C122 118.94(16) yes
H1211 C121 C122 120.7 no
C121 C122 F123 117.96(16) yes
C121 C122 C124 122.98(16) yes
F123 C122 C124 119.06(16) yes
C122 C124 H1241 120.7 no
C122 C124 C125 117.96(16) yes
H1241 C124 C125 121.3 no
C119 C125 C124 120.51(15) yes
C119 C125 H1251 119.6 no
C124 C125 H1251 119.8 no
Zn101 N126 C127 118.24(10) yes
Zn101 N126 C140 121.16(10) yes
C127 N126 C140 120.60(13) yes
N126 C127 C128 114.76(13) yes
N126 C127 C137 121.72(15) yes
C128 C127 C137 123.50(14) yes
C127 C128 H1281 118.9 no
C127 C128 N129 118.11(13) yes
H1281 C128 N129 123.0 no
Zn101 N129 C128 112.32(11) yes
Zn101 N129 C130 127.91(10) yes
C128 N129 C130 119.77(13) yes
N129 C130 C131 122.23(15) yes
N129 C130 C136 117.81(14) yes
C131 C130 C136 119.94(16) yes
C130 C131 H1311 120.5 no
C130 C131 C132 119.40(18) yes
H1311 C131 C132 120.1 no
C131 C132 H1321 119.9 no
C131 C132 C133 119.25(18) yes
H1321 C132 C133 120.9 no
C132 C133 F134 118.38(19) yes
C132 C133 C135 122.77(19) yes
F134 C133 C135 118.8(2) yes
C133 C135 H1351 121.3 no
C133 C135 C136 118.01(18) yes
H1351 C135 C136 120.6 no
C130 C136 C135 120.61(16) yes
C130 C136 H1361 119.4 no
C135 C136 H1361 120.0 no
C127 C137 H1371 120.8 no
C127 C137 C138 117.79(16) yes
H1371 C137 C138 121.4 no
C137 C138 H1381 120.4 no
C137 C138 C139 120.08(15) yes
H1381 C138 C139 119.5 no
C138 C139 H1391 122.2 no
C138 C139 C140 118.42(17) yes
H1391 C139 C140 119.3 no
C139 C140 N126 121.36(15) yes
C139 C140 C141 124.48(15) yes
N126 C140 C141 114.04(13) yes
C140 C141 H1411 119.5 no
C140 C141 N142 118.03(14) yes
H1411 C141 N142 122.4 no
Zn101 N142 C141 112.10(10) yes
Zn101 N142 C143 126.88(10) yes
C141 N142 C143 119.44(13) yes
N142 C143 C144 119.26(14) yes
N142 C143 C149 120.13(14) yes
C144 C143 C149 120.51(15) yes
C143 C144 H1441 120.3 no
C143 C144 C145 119.60(17) yes
H1441 C144 C145 120.1 no
C144 C145 H1451 120.9 no
C144 C145 C146 118.74(17) yes
H1451 C145 C146 120.4 no
C145 C146 F147 119.10(18) yes
C145 C146 C148 122.82(17) yes
F147 C146 C148 118.08(19) yes
C146 C148 H1481 121.3 no
C146 C148 C149 118.73(18) yes
H1481 C148 C149 119.9 no
C143 C149 C148 119.57(16) yes
C143 C149 H1491 120.4 no
C148 C149 H1491 120.0 no
O151 S150 O152 111.38(15) yes
O151 S150 O153 115.99(19) yes
O152 S150 O153 115.9(3) yes
O151 S150 C154 105.43(13) yes
O152 S150 C154 102.77(15) yes
O153 S150 C154 103.47(14) yes
S150 C154 F155 113.0(2) yes
S150 C154 F156 111.8(2) yes
F155 C154 F156 107.3(3) yes
S150 C154 F157 110.31(19) yes
F155 C154 F157 108.3(3) yes
F156 C154 F157 105.8(3) yes
O159 S158 O160 114.31(17) yes
O159 S158 O161 117.6(3) yes
O160 S158 O161 111.8(2) yes
O159 S158 C162 103.76(16) yes
O160 S158 C162 103.2(2) yes
O161 S158 C162 104.1(2) yes
S158 C162 F163 107.7(3) yes
S158 C162 F164 114.7(4) yes
F163 C162 F164 107.1(4) yes
S158 C162 F165 114.2(2) yes
F163 C162 F165 104.0(4) yes
F164 C162 F165 108.3(4) yes

loop_
_geom_bond_atom_site_label_1
_geom_bond_atom_site_label_2
_geom_bond_distance
_geom_bond_publ_flag
Zn1 N2 2.0370(12) yes
Zn1 N5 2.2363(13) yes
Zn1 N18 2.2427(13) yes
Zn1 N26 2.0284(11) yes
Zn1 N29 2.2534(12) yes
Zn1 N42 2.2721(12) yes
N2 C3 1.3354(19) yes
N2 C16 1.3350(19) yes
C3 C4 1.467(2) yes
C3 C13 1.393(2) yes
C4 H41 0.942 no
C4 N5 1.2859(18) yes
N5 C6 1.4187(19) yes
C6 C7 1.391(2) yes
C6 C12 1.391(2) yes
C7 H71 0.944 no
C7 C8 1.391(2) yes
C8 H81 0.956 no
C8 C9 1.374(3) yes
C9 F10 1.355(2) yes
C9 C11 1.374(3) yes
C11 H111 0.942 no
C11 C12 1.387(2) yes
C12 H121 0.936 no
C13 H131 0.941 no
C13 C14 1.385(3) yes
C14 H141 0.920 no
C14 C15 1.391(3) yes
C15 H151 0.935 no
C15 C16 1.389(2) yes
C16 C17 1.472(2) yes
C17 H171 0.929 no
C17 N18 1.2839(18) yes
N18 C43 1.4197(19) yes
C19 C20 1.391(2) yes
C19 C25 1.388(2) yes
C19 N42 1.4208(18) yes
C20 H201 0.942 no
C20 C21 1.387(2) yes
C21 H211 0.942 no
C21 C22 1.374(3) yes
C22 F23 1.354(2) yes
C22 C24 1.375(3) yes
C24 H241 0.950 no
C24 C25 1.388(3) yes
C25 H251 0.935 no
N26 C27 1.3359(18) yes
N26 C40 1.3321(18) yes
C27 C28 1.469(2) yes
C27 C37 1.394(2) yes
C28 H281 0.936 no
C28 N29 1.2857(18) yes
N29 C30 1.4220(19) yes
C30 C31 1.391(2) yes
C30 C36 1.391(2) yes
C31 H311 0.937 no
C31 C32 1.384(3) yes
C32 H321 0.926 no
C32 C33 1.373(3) yes
C33 F34 1.352(2) yes
C33 C35 1.371(3) yes
C35 H351 0.942 no
C35 C36 1.388(2) yes
C36 H361 0.932 no
C37 H371 0.941 no
C37 C38 1.388(3) yes
C38 H381 0.946 no
C38 C39 1.389(2) yes
C39 H391 0.940 no
C39 C40 1.3901(19) yes
C40 C41 1.476(2) yes
C41 H411 0.940 no
C41 N42 1.2822(17) yes
C43 C44 1.383(2) yes
C43 C49 1.394(2) yes
C44 H441 0.929 no
C44 C45 1.382(3) yes
C45 H451 0.926 no
C45 C46 1.378(3) yes
C46 F47 1.356(2) yes
C46 C48 1.368(3) yes
C48 H481 0.948 no
C48 C49 1.387(2) yes
C49 H491 0.941 no
S50 O51 1.450(2) yes
S50 O52 1.4253(19) yes
S50 O53 1.4219(17) yes
S50 C54 1.812(2) yes
C54 F55 1.338(4) yes
C54 F56 1.306(4) yes
C54 F57 1.323(3) yes
S58 O59 1.4250(17) yes
S58 O60 1.4478(18) yes
S58 O61 1.4316(17) yes
S58 C62 1.820(2) yes
C62 F63 1.334(3) yes
C62 F64 1.314(3) yes
C62 F65 1.332(3) yes
Zn101 N102 2.0362(12) yes
Zn101 N105 2.2529(13) yes
Zn101 N118 2.2808(13) yes
Zn101 N126 2.0363(12) yes
Zn101 N129 2.2104(13) yes
Zn101 N142 2.2919(13) yes
N102 C103 1.3345(19) yes
N102 C116 1.3342(19) yes
C103 C104 1.474(2) yes
C103 C113 1.390(2) yes
C104 H1041 0.950 no
C104 N105 1.2833(19) yes
N105 C106 1.4220(19) yes
C106 C107 1.380(2) yes
C106 C112 1.389(2) yes
C107 H1071 0.942 no
C107 C108 1.382(3) yes
C108 H1081 0.928 no
C108 C109 1.366(3) yes
C109 F110 1.352(2) yes
C109 C111 1.367(3) yes
C111 H1111 0.944 no
C111 C112 1.387(3) yes
C112 H1121 0.922 no
C113 H1131 0.944 no
C113 C114 1.393(3) yes
C114 H1141 0.932 no
C114 C115 1.391(3) yes
C115 H1151 0.929 no
C115 C116 1.391(2) yes
C116 C117 1.470(2) yes
C117 H1171 0.944 no
C117 N118 1.2856(19) yes
N118 C119 1.4221(19) yes
C119 C120 1.391(2) yes
C119 C125 1.392(2) yes
C120 H1201 0.927 no
C120 C121 1.387(2) yes
C121 H1211 0.934 no
C121 C122 1.373(2) yes
C122 F123 1.356(2) yes
C122 C124 1.373(3) yes
C124 H1241 0.950 no
C124 C125 1.387(2) yes
C125 H1251 0.935 no
N126 C127 1.3325(19) yes
N126 C140 1.333(2) yes
C127 C128 1.468(2) yes
C127 C137 1.393(2) yes
C128 H1281 0.935 no
C128 N129 1.2837(19) yes
N129 C130 1.418(2) yes
C130 C131 1.394(2) yes
C130 C136 1.392(2) yes
C131 H1311 0.948 no
C131 C132 1.383(3) yes
C132 H1321 0.939 no
C132 C133 1.372(3) yes
C133 F134 1.347(2) yes
C133 C135 1.375(3) yes
C135 H1351 0.936 no
C135 C136 1.384(3) yes
C136 H1361 0.943 no
C137 H1371 0.938 no
C137 C138 1.391(3) yes
C138 H1381 0.944 no
C138 C139 1.386(3) yes
C139 H1391 0.945 no
C139 C140 1.389(2) yes
C140 C141 1.474(2) yes
C141 H1411 0.936 no
C141 N142 1.280(2) yes
N142 C143 1.4214(19) yes
C143 C144 1.391(2) yes
C143 C149 1.393(2) yes
C144 H1441 0.945 no
C144 C145 1.388(3) yes
C145 H1451 0.946 no
C145 C146 1.374(3) yes
C146 F147 1.353(2) yes
C146 C148 1.371(3) yes
C148 H1481 0.951 no
C148 C149 1.390(2) yes
C149 H1491 0.932 no
S150 O151 1.4201(16) yes
S150 O152 1.438(3) yes
S150 O153 1.409(2) yes
S150 C154 1.810(2) yes
C154 F155 1.292(4) yes
C154 F156 1.309(4) yes
C154 F157 1.318(3) yes
S158 O159 1.405(3) yes
S158 O160 1.422(2) yes
S158 O161 1.411(3) yes
S158 C162 1.795(3) yes
C162 F163 1.356(6) yes
C162 F164 1.266(6) yes
C162 F165 1.315(4) yes

loop_
_geom_hbond_atom_site_label_D
_geom_hbond_atom_site_label_H
_geom_hbond_atom_site_label_A
_geom_hbond_site_symmetry_A
_geom_hbond_distance_DH
_geom_hbond_distance_HA
_geom_hbond_distance_DA
_geom_hbond_angle_DHA
_geom_hbond_publ_flag
C7 H71 O152 . 0.944 2.555 3.412(3) 151.13(8) yes
C12 H121 O60 2_766 0.936 2.542 3.342(3) 143.60(6) yes
C25 H251 O60 2_666 0.935 2.378 3.240(3) 153.23(7) yes
C31 H311 O60 2_766 0.937 2.569 3.393(3) 146.86(6) yes
C37 H371 O59 2_766 0.941 2.543 3.329(3) 141.21(6) yes
C44 H441 O51 1_565 0.929 2.351 3.238(3) 159.66(7) yes
C107 H1071 O51 . 0.942 2.488 3.393(3) 161.36(7) yes
C115 H1151 O151 2_665 0.929 2.584 3.220(3) 126.11(6) yes
C120 H1201 O152 . 0.927 2.544 3.386(3) 151.14(8) yes
C128 H1281 O160 1_655 0.935 2.406 3.196(3) 142.07(7) yes
C144 H1441 O51 . 0.945 2.498 3.333(3) 147.27(6) yes
C149 H1491 O161 . 0.932 2.500 3.318(3) 146.68(9) yes
